data_4322527
loop_
_publ_author_name
'Kulbinder K. Banger'
'Alan K. Brisdon'
'Paul T. Brain'
'Simon Parsons'
'David W. H. Rankin'
'Heather E. Robertson'
'Bruce A. Smart'
'Michael B\"uhl'

_publ_section_title
;
 Experimental and Theoretical Studies of Bis(perfluorovinyl)mercury,
 Hg(CF=CF2)2: Synthesis, Characterization, and Structure in the Gaseous
 and Crystalline Phases
;
_journal_name_full 'Inorganic Chemistry'
_journal_page_first 5894
_journal_page_last 5900
_journal_paper_doi 10.1021/ic991018h
_journal_volume 38
_journal_year 1999
_chemical_compound_source
;
?
;
_chemical_formula_moiety ' C4 Hg F6 '
_chemical_formula_sum 'C4 F6 Hg'
_chemical_formula_weight 362.62
_chemical_name_systematic
;
 ?
;
_space_group_IT_number 2
_symmetry_cell_setting triclinic
_symmetry_space_group_name_Hall '-P 1'
_symmetry_space_group_name_H-M 'P -1'
_atom_sites_solution_primary inspection
_audit_creation_date 96-11-02
_audit_creation_method CRYSTALS
_cell_angle_alpha 104.57(5)
_cell_angle_beta 109.32(6)
_cell_angle_gamma 107.16(6)
_cell_formula_units_Z 1.00
_cell_length_a 4.956(4)
_cell_length_b 5.733(4)
_cell_length_c 6.394(4)
_cell_measurement_reflns_used 40
_cell_measurement_temperature 110
_cell_measurement_theta_max 21
_cell_measurement_theta_min 7
_cell_volume 151.0(2)
_computing_cell_refinement 'Stoe DIF4'
_computing_data_collection 'Stoe DIF4 (Stoe and Cie, 1990a)'
_computing_data_reduction 'Stoe REDU4 (Stoe and Cie, 1990b)'
_computing_molecular_graphics
;
 CAMERON (Watkin, Prout & Pearce,  1996)
;
_computing_publication_material
;
CRYSTALS Issue 10 (Watkin, Prout, Carruthers & Betteridge, 1996)
;
_computing_structure_refinement
;
CRYSTALS Issue 10 (Watkin, Prout, Carruthers & Betteridge, 1996)
;
_computing_structure_solution 'SIR92 (Giacovazzo et al, 1992)'
_diffrn_ambient_temperature 110
_diffrn_measurement_device 'Stoe Stadi-4 diffractometer'
_diffrn_measurement_method omega-2theta
_diffrn_radiation_monochromator graphite
_diffrn_radiation_type 'Mo K\a'
_diffrn_radiation_wavelength 0.71073
_diffrn_reflns_av_R_equivalents 0.05
_diffrn_reflns_limit_h_max 7
_diffrn_reflns_limit_h_min -7
_diffrn_reflns_limit_k_max 8
_diffrn_reflns_limit_k_min -8
_diffrn_reflns_limit_l_max 11
_diffrn_reflns_limit_l_min -11
_diffrn_reflns_number 3656
_diffrn_reflns_theta_max 30.00
_diffrn_reflns_theta_min 2.50
_diffrn_standards_decay_% 2.70
_diffrn_standards_number 3
_exptl_absorpt_coefficient_mu 25.53
_exptl_crystal_colour ' colourless '
_exptl_crystal_density_diffrn 3.99
_exptl_crystal_description ' cylinder '
_exptl_crystal_F_000 154.96
_exptl_crystal_size_max 0.35
_exptl_crystal_size_mid 0.30
_exptl_crystal_size_min 0.30
_refine_diff_density_max 2.67
_refine_diff_density_min -2.40
_refine_ls_extinction_coef 0.8(6)
_refine_ls_extinction_method 'Larson 1970 Crystallographic Computing eq 22'
_refine_ls_goodness_of_fit_obs 1.1220
_refine_ls_matrix_type full
_refine_ls_number_parameters 53
_refine_ls_number_reflns 914
_refine_ls_R_factor_obs 0.0241
_refine_ls_shift/esd_max 0.014979
_refine_ls_structure_factor_coef F
_refine_ls_weighting_details
;
 Chebychev polynomial (Carruthers & Watkin, 1979)
;
_refine_ls_weighting_scheme calc
_refine_ls_wR_factor_obs 0.0261
_reflns_limit_h_max 6
_reflns_limit_h_min -6
_reflns_limit_k_max 7
_reflns_limit_k_min -8
_reflns_limit_l_max 9
_reflns_limit_l_min 0
_reflns_number_observed 914
_reflns_number_total 914
_reflns_observed_criterion >2.00sigma(I)
_cod_data_source_file ic991018h.cif
_cod_data_source_block c2f3hg
_cod_original_cell_volume 151.03
_cod_original_sg_symbol_H-M 'P -1 '
_cod_original_formula_sum ' C4 Hg F6 '
_cod_database_code 4322527

loop_
_symmetry_equiv_pos_as_xyz
x,y,z
-x,-y,-z

loop_
_atom_site_aniso_label
_atom_site_aniso_U_11
_atom_site_aniso_U_22
_atom_site_aniso_U_33
_atom_site_aniso_U_23
_atom_site_aniso_U_13
_atom_site_aniso_U_12
HG1 0.0209(2) 0.0187(1) 0.0177(1) 0.01069(9) 0.00675(9) 0.00868(9)
C1 0.026(2) 0.025(2) 0.023(2) 0.014(2) 0.012(2) 0.013(2)
F1 0.033(2) 0.043(2) 0.036(2) 0.024(1) 0.020(1) 0.024(1)
C2 0.031(2) 0.024(2) 0.024(2) 0.013(2) 0.013(2) 0.012(2)
F2 0.042(2) 0.034(2) 0.029(1) 0.020(1) 0.019(1) 0.012(1)
F3 0.056(2) 0.031(2) 0.038(2) 0.021(1) 0.028(2) 0.028(2)

loop_
_atom_site_label
_atom_site_fract_x
_atom_site_fract_y
_atom_site_fract_z
_atom_site_U_iso_or_equiv
_atom_site_occupancy
_atom_site_thermal_displace_type
HG1 0.0000 0.0000 0.0000 0.0179 1.0000 Uani
C1 0.211(1) 0.131(1) -0.1909(8) 0.0223 1.0000 Uani
F1 0.3881(9) 0.0127(8) -0.2557(7) 0.0301 1.0000 Uani
C2 0.192(1) 0.324(1) -0.2628(9) 0.0245 1.0000 Uani
F2 0.3306(9) 0.4104(7) -0.3830(7) 0.0305 1.0000 Uani
F3 0.028(1) 0.4587(7) -0.2171(7) 0.0316 1.0000 Uani

loop_
_atom_type_symbol
_atom_type_scat_dispersion_real
_atom_type_scat_dispersion_imag
_atom_type_scat_Cromer_Mann_a1
_atom_type_scat_Cromer_Mann_b1
_atom_type_scat_Cromer_Mann_a2
_atom_type_scat_Cromer_Mann_b2
_atom_type_scat_Cromer_Mann_a3
_atom_type_scat_Cromer_Mann_b3
_atom_type_scat_Cromer_Mann_a4
_atom_type_scat_Cromer_Mann_b4
_atom_type_scat_Cromer_Mann_c
_atom_type_scat_source
'C   ' 0.0020 0.0020 2.3100 20.8439 1.0200 10.2075 1.5886 0.5687 0.8650 51.6512 0.2156 International_Tables_Vol_IV_Table_2.2B
'F   ' 0.0140 0.0100 3.5392 10.2825 2.6412 4.2944 1.5170 0.2615 1.0243 26.1476 0.2776 International_Tables_Vol_IV_Table_2.2B
'Hg  ' -3.0840 9.2230 20.6809 0.5450 19.0417 8.4484 21.6575 1.5729 5.9676 38.3246 12.6089 International_Tables_Vol_IV_Table_2.2B

loop_
_geom_angle_atom_site_label_1
_geom_angle_site_symmetry_1
_geom_angle_atom_site_label_2
_geom_angle_site_symmetry_2
_geom_angle_atom_site_label_3
_geom_angle_site_symmetry_3
_geom_angle
_geom_angle_publ_flag
C1 . HG1 . C1 2_555 180 no
HG1 . C1 . F1 . 118.4(3) no
HG1 . C1 . C2 . 125.4(4) no
F1 . C1 . C2 . 116.3(4) no
C1 . C2 . F2 . 125.4(5) no
C1 . C2 . F3 . 124.2(5) no
F2 . C2 . F3 . 110.4(4) no

loop_
_geom_bond_atom_site_label_1
_geom_bond_site_symmetry_1
_geom_bond_atom_site_label_2
_geom_bond_site_symmetry_2
_geom_bond_distance
_geom_bond_publ_flag
HG1 . C1 . 1.998(5) no
HG1 . C1 2_555 1.998(5) no
C1 . F1 . 1.362(6) yes
C1 . C2 . 1.312(6) yes
C2 . F2 . 1.286(6) yes
C2 . F3 . 1.324(6) yes
